data_4079105
loop_
_publ_author_name
'Fatah, Abdoul'
'Ghereg, Dumitru'
'Escudi\'e, Jean'
'Saffon, Nathalie'
'Ladeira, Sonia'
'Ranaivonjatovo, Henri'

_publ_section_title
;
 Versatile Reactivity of Stannene Tip2Sn&#x2550;CR2with Unsaturated
 Compounds
;
_journal_issue 17
_journal_name_full Organometallics
_journal_page_first 6148
_journal_paper_doi 10.1021/om3004916
_journal_volume 31
_journal_year 2012
_chemical_formula_sum 'C64.5 H91 N O Sn'
_chemical_formula_weight 1015.07
_chemical_name_systematic
;

 ?

;
_space_group_IT_number 2
_symmetry_cell_setting triclinic
_symmetry_space_group_name_Hall '-P 1'
_symmetry_space_group_name_H-M 'P -1'
_atom_sites_solution_hydrogens geom
_atom_sites_solution_primary direct
_atom_sites_solution_secondary difmap
_audit_creation_method SHELXL-97
_cell_angle_alpha 84.5960(10)
_cell_angle_beta 69.8970(10)
_cell_angle_gamma 75.7280(10)
_cell_formula_units_Z 2
_cell_length_a 11.8989(2)
_cell_length_b 16.3540(3)
_cell_length_c 17.1547(3)
_cell_measurement_reflns_used 9906
_cell_measurement_temperature 193(2)
_cell_measurement_theta_max 30.68
_cell_measurement_theta_min 2.57
_cell_volume 3037.92(10)
_computing_cell_refinement 'Bruker SMART'
_computing_data_collection 'Bruker SMART'
_computing_data_reduction 'Bruker SAINT'
_computing_molecular_graphics 'Bruker SHELXTL'
_computing_publication_material 'Bruker SHELXTL'
_computing_structure_refinement 'SHELXL-97 (Sheldrick, 1997)'
_computing_structure_solution 'SHELXS-97 (Sheldrick, 1990)'
_diffrn_ambient_temperature 193(2)
_diffrn_measured_fraction_theta_full 0.989
_diffrn_measured_fraction_theta_max 0.989
_diffrn_measurement_device_type 'CCD area detector'
_diffrn_measurement_method 'phi and omega scans'
_diffrn_radiation_monochromator graphite
_diffrn_radiation_source 'fine-focus sealed tube'
_diffrn_radiation_type MoK\a
_diffrn_radiation_wavelength 0.71073
_diffrn_reflns_av_R_equivalents 0.0275
_diffrn_reflns_av_sigmaI/netI 0.0306
_diffrn_reflns_limit_h_max 15
_diffrn_reflns_limit_h_min -15
_diffrn_reflns_limit_k_max 21
_diffrn_reflns_limit_k_min -21
_diffrn_reflns_limit_l_max 22
_diffrn_reflns_limit_l_min -22
_diffrn_reflns_number 46127
_diffrn_reflns_theta_full 28.28
_diffrn_reflns_theta_max 28.28
_diffrn_reflns_theta_min 5.13
_exptl_absorpt_coefficient_mu 0.458
_exptl_absorpt_correction_T_max 1.000000
_exptl_absorpt_correction_T_min 0.759883
_exptl_absorpt_correction_type multi-scan
_exptl_absorpt_process_details 'SADABS (Bruker-AXS)'
_exptl_crystal_colour colourless
_exptl_crystal_density_diffrn 1.110
_exptl_crystal_density_method 'not measured'
_exptl_crystal_description block
_exptl_crystal_F_000 1086
_exptl_crystal_size_max 0.70
_exptl_crystal_size_mid 0.40
_exptl_crystal_size_min 0.20
_refine_diff_density_max 0.766
_refine_diff_density_min -0.290
_refine_diff_density_rms 0.052
_refine_ls_extinction_method none
_refine_ls_goodness_of_fit_ref 1.026
_refine_ls_hydrogen_treatment constr
_refine_ls_matrix_type full
_refine_ls_number_parameters 703
_refine_ls_number_reflns 14900
_refine_ls_number_restraints 215
_refine_ls_restrained_S_all 1.038
_refine_ls_R_factor_all 0.0363
_refine_ls_R_factor_gt 0.0298
_refine_ls_shift/su_max 0.004
_refine_ls_shift/su_mean 0.000
_refine_ls_structure_factor_coef Fsqd
_refine_ls_weighting_details 'calc w=1/[\s^2^(Fo^2^)+(0.0420P)^2^+0.7450P] where P=(Fo^2^+2Fc^2^)/3'
_refine_ls_weighting_scheme calc
_refine_ls_wR_factor_gt 0.0738
_refine_ls_wR_factor_ref 0.0779
_reflns_number_gt 13202
_reflns_number_total 14900
_reflns_threshold_expression >2sigma(I)
_cod_data_source_file om3004916_si_001.cif
_cod_data_source_block 5
_cod_depositor_comments
;
The following automatic conversions were performed:

'_symmetry_cell_setting' value 'Triclinic' changed to 'triclinic'
according to /home/saulius/struct/CIF-dictionaries/cif_core.dic
dictionary named 'cif_core.dic' version 2.4.2 from 2011-04-26.

Automatic conversion script
Id: cif_fix_values 1891 2012-01-12 08:04:46Z andrius 
;
_cod_original_cell_volume 3037.92(9)
_cod_original_sg_symbol_H-M P-1
_cod_original_formula_sum 'C64.50 H91 N O Sn'
_cod_database_code 4079105

loop_
_symmetry_equiv_pos_as_xyz
'x, y, z'
'-x, -y, -z'

loop_
_atom_site_label
_atom_site_type_symbol
_atom_site_fract_x
_atom_site_fract_y
_atom_site_fract_z
_atom_site_U_iso_or_equiv
_atom_site_adp_type
_atom_site_occupancy
_atom_site_symmetry_multiplicity
_atom_site_calc_flag
_atom_site_refinement_flags
_atom_site_disorder_assembly
_atom_site_disorder_group
Sn1 Sn 0.584670(9) 0.277333(6) 0.761752(6) 0.02535(4) Uani 1 1 d . . .
N1 N 0.77559(13) 0.32927(9) 0.79754(9) 0.0340(3) Uani 1 1 d . . .
O1 O 0.70212(11) 0.26417(8) 0.82564(8) 0.0348(3) Uani 1 1 d . . .
C1 C 0.69364(14) 0.36356(10) 0.68250(10) 0.0276(3) Uani 1 1 d . . .
C2 C 0.63624(13) 0.45652(10) 0.69728(10) 0.0273(3) Uani 1 1 d . . .
C3 C 0.61109(15) 0.50487(11) 0.76694(11) 0.0329(3) Uani 1 1 d . . .
H3 H 0.6228 0.4783 0.8161 0.039 Uiso 1 1 calc R . .
C4 C 0.56877(16) 0.59232(11) 0.76397(12) 0.0376(4) Uani 1 1 d . . .
C5 C 0.54665(18) 0.62895(11) 0.69181(13) 0.0415(4) Uani 1 1 d . . .
H5 H 0.5170 0.6883 0.6897 0.050 Uiso 1 1 calc R . .
C6 C 0.56649(17) 0.58163(11) 0.62360(12) 0.0378(4) Uani 1 1 d . . .
H6 H 0.5484 0.6077 0.5761 0.045 Uiso 1 1 calc R . .
C7 C 0.61354(14) 0.49478(10) 0.62605(10) 0.0297(3) Uani 1 1 d . . .
C8 C 0.65591(14) 0.43144(10) 0.56110(10) 0.0301(3) Uani 1 1 d . . .
C9 C 0.70832(14) 0.35433(10) 0.59240(10) 0.0287(3) Uani 1 1 d . . .
C10 C 0.76553(15) 0.28466(11) 0.54085(11) 0.0346(4) Uani 1 1 d . . .
H10 H 0.8013 0.2329 0.5622 0.042 Uiso 1 1 calc R . .
C11 C 0.77068(17) 0.29039(12) 0.45781(11) 0.0403(4) Uani 1 1 d . A .
C12 C 0.71519(19) 0.36687(12) 0.42883(11) 0.0431(4) Uani 1 1 d . . .
H12 H 0.7165 0.3710 0.3729 0.052 Uiso 1 1 calc R . .
C13 C 0.65803(18) 0.43719(12) 0.47939(11) 0.0389(4) Uani 1 1 d . . .
H13 H 0.6209 0.4886 0.4582 0.047 Uiso 1 1 calc R . .
C14 C 0.5530(2) 0.64973(13) 0.83518(14) 0.0502(5) Uani 1 1 d . . .
C15 C 0.4266(2) 0.71285(16) 0.85721(17) 0.0651(6) Uani 1 1 d . . .
H15A H 0.4181 0.7499 0.9016 0.098 Uiso 1 1 calc R . .
H15B H 0.3611 0.6818 0.8760 0.098 Uiso 1 1 calc R . .
H15C H 0.4205 0.7469 0.8080 0.098 Uiso 1 1 calc R . .
C16 C 0.6551(3) 0.69924(18) 0.8037(2) 0.0739(8) Uani 1 1 d . . .
H16A H 0.7356 0.6596 0.7875 0.111 Uiso 1 1 calc R . .
H16B H 0.6488 0.7357 0.8479 0.111 Uiso 1 1 calc R . .
H16C H 0.6457 0.7340 0.7555 0.111 Uiso 1 1 calc R . .
C17 C 0.5639(3) 0.59967(17) 0.91310(16) 0.0725(8) Uani 1 1 d . . .
H17A H 0.6464 0.5628 0.9006 0.109 Uiso 1 1 calc R . .
H17B H 0.5024 0.5653 0.9315 0.109 Uiso 1 1 calc R . .
H17C H 0.5499 0.6388 0.9572 0.109 Uiso 1 1 calc R . .
C18 C 0.8377(2) 0.21479(15) 0.39960(14) 0.0571(6) Uani 1 1 d DU . .
C19 C 0.9736(5) 0.1989(5) 0.3866(6) 0.104(2) Uani 0.587(7) 1 d PDU A 1
H19A H 0.9997 0.2524 0.3738 0.156 Uiso 0.587(7) 1 calc PR A 1
H19B H 1.0199 0.1599 0.3404 0.156 Uiso 0.587(7) 1 calc PR A 1
H19C H 0.9892 0.1742 0.4373 0.156 Uiso 0.587(7) 1 calc PR A 1
C20 C 0.7924(7) 0.1366(3) 0.4372(3) 0.0758(19) Uani 0.587(7) 1 d PDU A 1
H20A H 0.8010 0.1258 0.4923 0.114 Uiso 0.587(7) 1 calc PR A 1
H20B H 0.8412 0.0882 0.4014 0.114 Uiso 0.587(7) 1 calc PR A 1
H20C H 0.7058 0.1451 0.4423 0.114 Uiso 0.587(7) 1 calc PR A 1
C21 C 0.8229(9) 0.2304(4) 0.3130(3) 0.097(2) Uani 0.587(7) 1 d PDU A 1
H21A H 0.7355 0.2502 0.3194 0.146 Uiso 0.587(7) 1 calc PR A 1
H21B H 0.8566 0.1777 0.2817 0.146 Uiso 0.587(7) 1 calc PR A 1
H21C H 0.8673 0.2732 0.2829 0.146 Uiso 0.587(7) 1 calc PR A 1
C19' C 0.9520(10) 0.2355(7) 0.3359(6) 0.116(4) Uani 0.413(7) 1 d PDU A 2
H19D H 0.9288 0.2741 0.2939 0.174 Uiso 0.413(7) 1 calc PR A 2
H19E H 1.0078 0.1834 0.3093 0.174 Uiso 0.413(7) 1 calc PR A 2
H19F H 0.9932 0.2623 0.3634 0.174 Uiso 0.413(7) 1 calc PR A 2
C20' C 0.8815(11) 0.1358(5) 0.4474(5) 0.095(3) Uani 0.413(7) 1 d PDU A 2
H20D H 0.9420 0.1462 0.4699 0.143 Uiso 0.413(7) 1 calc PR A 2
H20E H 0.9194 0.0878 0.4096 0.143 Uiso 0.413(7) 1 calc PR A 2
H20F H 0.8111 0.1232 0.4930 0.143 Uiso 0.413(7) 1 calc PR A 2
C21' C 0.7484(11) 0.1980(7) 0.3605(8) 0.122(4) Uani 0.413(7) 1 d PDU A 2
H21D H 0.6817 0.1778 0.4033 0.183 Uiso 0.413(7) 1 calc PR A 2
H21E H 0.7919 0.1551 0.3175 0.183 Uiso 0.413(7) 1 calc PR A 2
H21F H 0.7139 0.2503 0.3356 0.183 Uiso 0.413(7) 1 calc PR A 2
C22 C 0.81349(14) 0.32741(11) 0.70522(11) 0.0322(3) Uani 1 1 d . . .
H22 H 0.8424 0.2667 0.6889 0.039 Uiso 1 1 calc R . .
C23 C 0.91552(15) 0.37129(12) 0.65449(12) 0.0388(4) Uani 1 1 d . . .
C24 C 1.01528(17) 0.32391(15) 0.59435(13) 0.0500(5) Uani 1 1 d . . .
H24 H 1.0190 0.2661 0.5882 0.060 Uiso 1 1 calc R . .
C25 C 1.1101(2) 0.3600(2) 0.54287(16) 0.0671(7) Uani 1 1 d . . .
H25 H 1.1775 0.3269 0.5018 0.081 Uiso 1 1 calc R . .
C26 C 1.1062(2) 0.4426(2) 0.55132(17) 0.0717(8) Uani 1 1 d . . .
H26 H 1.1710 0.4670 0.5164 0.086 Uiso 1 1 calc R . .
C27 C 1.0084(2) 0.49062(17) 0.61037(18) 0.0658(7) Uani 1 1 d . . .
H27 H 1.0066 0.5482 0.6162 0.079 Uiso 1 1 calc R . .
C28 C 0.91156(19) 0.45614(14) 0.66216(15) 0.0506(5) Uani 1 1 d . . .
H28 H 0.8437 0.4902 0.7022 0.061 Uiso 1 1 calc R . .
C29 C 0.87197(17) 0.30142(14) 0.83891(13) 0.0443(4) Uani 1 1 d . . .
C30 C 0.8006(2) 0.2973(2) 0.93198(15) 0.0659(7) Uani 1 1 d . . .
H30A H 0.7407 0.3509 0.9493 0.099 Uiso 1 1 calc R . .
H30B H 0.8580 0.2869 0.9632 0.099 Uiso 1 1 calc R . .
H30C H 0.7574 0.2513 0.9429 0.099 Uiso 1 1 calc R . .
C31 C 0.9602(2) 0.21687(15) 0.80875(17) 0.0585(6) Uani 1 1 d . . .
H31A H 0.9135 0.1731 0.8182 0.088 Uiso 1 1 calc R . .
H31B H 1.0185 0.2022 0.8394 0.088 Uiso 1 1 calc R . .
H31C H 1.0053 0.2210 0.7493 0.088 Uiso 1 1 calc R . .
C32 C 0.9461(2) 0.36927(17) 0.82618(17) 0.0609(6) Uani 1 1 d . . .
H32A H 1.0011 0.3684 0.7685 0.091 Uiso 1 1 calc R . .
H32B H 0.9948 0.3578 0.8635 0.091 Uiso 1 1 calc R . .
H32C H 0.8896 0.4249 0.8384 0.091 Uiso 1 1 calc R . .
C33 C 0.40525(14) 0.29799(10) 0.85617(10) 0.0281(3) Uani 1 1 d . . .
C34 C 0.30972(15) 0.36959(10) 0.86052(11) 0.0321(3) Uani 1 1 d . . .
C35 C 0.19622(16) 0.37379(12) 0.92336(11) 0.0375(4) Uani 1 1 d . . .
H35 H 0.1317 0.4223 0.9262 0.045 Uiso 1 1 calc R . .
C36 C 0.17456(16) 0.30996(13) 0.98147(11) 0.0402(4) Uani 1 1 d . . .
C37 C 0.26962(17) 0.23955(13) 0.97623(12) 0.0420(4) Uani 1 1 d . . .
H37 H 0.2563 0.1952 1.0158 0.050 Uiso 1 1 calc R . .
C38 C 0.38481(16) 0.23190(10) 0.91421(11) 0.0326(3) Uani 1 1 d . . .
C39 C 0.32306(16) 0.44382(11) 0.80011(13) 0.0401(4) Uani 1 1 d . . .
H39 H 0.4103 0.4326 0.7620 0.048 Uiso 1 1 calc R . .
C40 C 0.2978(2) 0.52563(13) 0.84577(17) 0.0581(6) Uani 1 1 d . . .
H40A H 0.2119 0.5394 0.8822 0.087 Uiso 1 1 calc R . .
H40B H 0.3133 0.5715 0.8053 0.087 Uiso 1 1 calc R . .
H40C H 0.3521 0.5186 0.8791 0.087 Uiso 1 1 calc R . .
C41 C 0.2404(2) 0.45415(13) 0.74638(14) 0.0501(5) Uani 1 1 d . . .
H41A H 0.2603 0.4022 0.7153 0.075 Uiso 1 1 calc R . .
H41B H 0.2541 0.5014 0.7074 0.075 Uiso 1 1 calc R . .
H41C H 0.1541 0.4654 0.7821 0.075 Uiso 1 1 calc R . .
C42 C 0.05053(18) 0.32117(16) 1.05106(13) 0.0525(5) Uani 1 1 d . . .
H42 H -0.0121 0.3586 1.0289 0.063 Uiso 1 1 calc R . .
C43 C 0.0531(2) 0.3666(2) 1.12352(16) 0.0787(9) Uani 1 1 d . . .
H43A H 0.1124 0.3311 1.1476 0.118 Uiso 1 1 calc R . .
H43B H -0.0288 0.3780 1.1658 0.118 Uiso 1 1 calc R . .
H43C H 0.0774 0.4200 1.1039 0.118 Uiso 1 1 calc R . .
C44 C 0.0095(2) 0.2387(2) 1.07865(18) 0.0780(8) Uani 1 1 d . . .
H44A H 0.0155 0.2089 1.0299 0.117 Uiso 1 1 calc R . .
H44B H -0.0758 0.2509 1.1162 0.117 Uiso 1 1 calc R . .
H44C H 0.0625 0.2033 1.1076 0.117 Uiso 1 1 calc R . .
C45 C 0.48262(18) 0.15053(11) 0.91185(12) 0.0391(4) Uani 1 1 d . . .
H45 H 0.5582 0.1566 0.8648 0.047 Uiso 1 1 calc R . .
C46 C 0.5173(3) 0.13780(18) 0.99051(16) 0.0701(7) Uani 1 1 d . . .
H46A H 0.4447 0.1332 1.0385 0.105 Uiso 1 1 calc R . .
H46B H 0.5480 0.1860 0.9977 0.105 Uiso 1 1 calc R . .
H46C H 0.5815 0.0860 0.9860 0.105 Uiso 1 1 calc R . .
C47 C 0.4427(3) 0.07508(14) 0.89253(19) 0.0678(7) Uani 1 1 d . . .
H47A H 0.5105 0.0250 0.8842 0.102 Uiso 1 1 calc R . .
H47B H 0.4204 0.0869 0.8420 0.102 Uiso 1 1 calc R . .
H47C H 0.3715 0.0649 0.9390 0.102 Uiso 1 1 calc R . .
C48 C 0.61240(15) 0.16255(10) 0.69517(10) 0.0308(3) Uani 1 1 d . B .
C49 C 0.70499(17) 0.08852(11) 0.69232(12) 0.0393(4) Uani 1 1 d . . .
C50 C 0.7064(2) 0.01782(12) 0.65183(13) 0.0464(5) Uani 1 1 d . B .
H50 H 0.7687 -0.0318 0.6502 0.056 Uiso 1 1 calc R . .
C51 C 0.6210(2) 0.01700(12) 0.61403(13) 0.0466(5) Uani 1 1 d . . .
C52 C 0.53157(19) 0.08991(12) 0.61677(12) 0.0426(4) Uani 1 1 d . B .
H52 H 0.4722 0.0907 0.5911 0.051 Uiso 1 1 calc R . .
C53 C 0.52573(16) 0.16287(11) 0.65626(11) 0.0330(3) Uani 1 1 d . . .
C54 C 0.80531(19) 0.08220(13) 0.73048(16) 0.0513(5) Uani 1 1 d . . .
H54 H 0.7872 0.1359 0.7606 0.062 Uiso 1 1 calc R . .
C55 C 0.8083(3) 0.00935(16) 0.79322(18) 0.0704(7) Uani 1 1 d . . .
H55A H 0.7273 0.0158 0.8363 0.106 Uiso 1 1 calc R . .
H55B H 0.8701 0.0099 0.8188 0.106 Uiso 1 1 calc R . .
H55C H 0.8293 -0.0443 0.7647 0.106 Uiso 1 1 calc R . .
C56 C 0.9305(2) 0.07363(16) 0.6626(2) 0.0694(7) Uani 1 1 d . . .
H56A H 0.9937 0.0709 0.6880 0.104 Uiso 1 1 calc R . .
H56B H 0.9286 0.1225 0.6250 0.104 Uiso 1 1 calc R . .
H56C H 0.9498 0.0219 0.6314 0.104 Uiso 1 1 calc R . .
C57 C 0.6236(6) -0.0616(4) 0.5669(4) 0.0541(12) Uani 0.721(9) 1 d PDU B 1
H57 H 0.5496 -0.0496 0.5489 0.065 Uiso 0.721(9) 1 calc PR B 1
C58 C 0.6188(8) -0.1366(3) 0.6278(3) 0.095(2) Uani 0.721(9) 1 d PDU B 1
H58A H 0.6129 -0.1853 0.6016 0.143 Uiso 0.721(9) 1 calc PR B 1
H58B H 0.5468 -0.1216 0.6778 0.143 Uiso 0.721(9) 1 calc PR B 1
H58C H 0.6936 -0.1508 0.6430 0.143 Uiso 0.721(9) 1 calc PR B 1
C59 C 0.7378(5) -0.0799(4) 0.4917(4) 0.0802(15) Uani 0.721(9) 1 d PDU B 1
H59A H 0.8100 -0.0823 0.5078 0.120 Uiso 0.721(9) 1 calc PR B 1
H59B H 0.7325 -0.0351 0.4500 0.120 Uiso 0.721(9) 1 calc PR B 1
H59C H 0.7452 -0.1342 0.4683 0.120 Uiso 0.721(9) 1 calc PR B 1
C57' C 0.6269(17) -0.0614(14) 0.5845(13) 0.073(4) Uani 0.279(9) 1 d PDU B 2
H57' H 0.5949 -0.0377 0.5384 0.088 Uiso 0.279(9) 1 calc PR B 2
C58' C 0.5246(15) -0.1058(7) 0.6277(8) 0.083(4) Uani 0.279(9) 1 d PDU B 2
H58D H 0.5393 -0.1582 0.5986 0.124 Uiso 0.279(9) 1 calc PR B 2
H58E H 0.4460 -0.0691 0.6275 0.124 Uiso 0.279(9) 1 calc PR B 2
H58F H 0.5220 -0.1191 0.6852 0.124 Uiso 0.279(9) 1 calc PR B 2
C59' C 0.7433(14) -0.1118(11) 0.5306(13) 0.098(4) Uani 0.279(9) 1 d PDU B 2
H59D H 0.7967 -0.0744 0.4995 0.146 Uiso 0.279(9) 1 calc PR B 2
H59E H 0.7268 -0.1436 0.4916 0.146 Uiso 0.279(9) 1 calc PR B 2
H59F H 0.7841 -0.1513 0.5646 0.146 Uiso 0.279(9) 1 calc PR B 2
C60 C 0.42283(16) 0.23940(11) 0.65522(11) 0.0354(4) Uani 1 1 d . B .
H60 H 0.4318 0.2854 0.6856 0.043 Uiso 1 1 calc R . .
C61 C 0.29639(18) 0.22119(15) 0.70217(15) 0.0512(5) Uani 1 1 d . . .
H61A H 0.2875 0.1725 0.6775 0.077 Uiso 1 1 calc R B .
H61B H 0.2321 0.2706 0.6984 0.077 Uiso 1 1 calc R . .
H61C H 0.2886 0.2089 0.7606 0.077 Uiso 1 1 calc R . .
C62 C 0.4321(2) 0.27252(14) 0.56718(13) 0.0480(5) Uani 1 1 d . . .
H62A H 0.5133 0.2846 0.5392 0.072 Uiso 1 1 calc R B .
H62B H 0.3684 0.3243 0.5700 0.072 Uiso 1 1 calc R . .
H62C H 0.4206 0.2298 0.5360 0.072 Uiso 1 1 calc R . .
C63 C -0.1209(19) 0.0204(16) 1.0443(14) 0.258(7) Uani 0.50 1 d PDU C -1
H63A H -0.1400 0.0784 1.0632 0.388 Uiso 0.50 1 calc PR C -1
H63B H -0.1562 -0.0153 1.0910 0.388 Uiso 0.50 1 calc PR C -1
H63C H -0.1559 0.0192 1.0005 0.388 Uiso 0.50 1 calc PR C -1
C64 C 0.009(2) -0.010(2) 1.0126(12) 0.237(5) Uani 0.50 1 d PDU C -1
H64A H 0.0467 0.0245 1.0358 0.285 Uiso 0.50 1 calc PR C -1
H64B H 0.0285 -0.0685 1.0343 0.285 Uiso 0.50 1 calc PR C -1
C65 C 0.0672(16) -0.0124(15) 0.9252(11) 0.231(5) Uani 0.50 1 d PDU C -1
H65A H 0.0188 -0.0388 0.9024 0.277 Uiso 0.50 1 calc PR C -1
H65B H 0.0564 0.0470 0.9057 0.277 Uiso 0.50 1 calc PR C -1
C66 C 0.1873(18) -0.0502(12) 0.8872(14) 0.231(5) Uani 0.50 1 d PDU C -1
H66A H 0.1989 -0.1122 0.8875 0.278 Uiso 0.50 1 calc PR C -1
H66B H 0.2398 -0.0360 0.9155 0.278 Uiso 0.50 1 calc PR C -1
C67 C 0.2156(19) -0.0187(13) 0.8073(14) 0.260(6) Uani 0.50 1 d PDU C -1
H67A H 0.1479 -0.0169 0.7866 0.391 Uiso 0.50 1 calc PR C -1
H67B H 0.2909 -0.0553 0.7718 0.391 Uiso 0.50 1 calc PR C -1
H67C H 0.2283 0.0383 0.8066 0.391 Uiso 0.50 1 calc PR C -1

loop_
_atom_site_aniso_label
_atom_site_aniso_U_11
_atom_site_aniso_U_22
_atom_site_aniso_U_33
_atom_site_aniso_U_23
_atom_site_aniso_U_13
_atom_site_aniso_U_12
Sn1 0.02248(6) 0.02401(6) 0.03008(6) 0.00312(4) -0.00973(4) -0.00608(4)
N1 0.0301(7) 0.0407(8) 0.0378(8) 0.0078(6) -0.0166(6) -0.0152(6)
O1 0.0326(6) 0.0392(6) 0.0399(7) 0.0126(5) -0.0185(5) -0.0166(5)
C1 0.0231(7) 0.0285(7) 0.0315(8) 0.0041(6) -0.0095(6) -0.0076(6)
C2 0.0227(7) 0.0286(7) 0.0316(8) 0.0048(6) -0.0085(6) -0.0106(6)
C3 0.0331(8) 0.0346(8) 0.0344(9) 0.0041(7) -0.0140(7) -0.0117(7)
C4 0.0378(9) 0.0357(9) 0.0426(10) -0.0022(7) -0.0145(8) -0.0123(7)
C5 0.0482(10) 0.0259(8) 0.0501(11) 0.0025(7) -0.0164(9) -0.0088(7)
C6 0.0431(10) 0.0325(8) 0.0389(10) 0.0077(7) -0.0168(8) -0.0090(7)
C7 0.0267(7) 0.0301(8) 0.0328(8) 0.0045(6) -0.0094(6) -0.0100(6)
C8 0.0266(7) 0.0324(8) 0.0305(8) 0.0049(6) -0.0077(6) -0.0097(6)
C9 0.0228(7) 0.0321(8) 0.0311(8) 0.0031(6) -0.0079(6) -0.0089(6)
C10 0.0282(8) 0.0346(8) 0.0359(9) 0.0015(7) -0.0060(7) -0.0054(7)
C11 0.0379(9) 0.0428(10) 0.0334(9) -0.0038(7) -0.0020(7) -0.0098(8)
C12 0.0523(11) 0.0474(10) 0.0267(9) 0.0032(7) -0.0084(8) -0.0142(9)
C13 0.0451(10) 0.0379(9) 0.0329(9) 0.0070(7) -0.0135(8) -0.0103(8)
C14 0.0613(13) 0.0413(10) 0.0544(13) -0.0101(9) -0.0254(10) -0.0109(9)
C15 0.0724(16) 0.0549(13) 0.0662(15) -0.0243(12) -0.0227(13) -0.0032(12)
C16 0.0804(18) 0.0668(16) 0.094(2) -0.0174(14) -0.0382(16) -0.0325(14)
C17 0.109(2) 0.0598(15) 0.0575(15) -0.0151(12) -0.0433(15) -0.0079(15)
C18 0.0657(14) 0.0507(12) 0.0384(11) -0.0108(9) -0.0025(10) -0.0014(10)
C19 0.055(3) 0.104(5) 0.120(6) -0.056(4) 0.007(3) 0.009(3)
C20 0.107(4) 0.048(2) 0.055(3) -0.0175(19) 0.003(3) -0.022(3)
C21 0.160(6) 0.073(3) 0.038(2) -0.017(2) -0.022(3) 0.001(4)
C19' 0.109(6) 0.104(6) 0.067(5) -0.019(4) 0.039(5) 0.004(5)
C20' 0.121(7) 0.057(4) 0.069(4) -0.031(3) -0.004(4) 0.019(4)
C21' 0.161(7) 0.092(6) 0.124(8) -0.071(6) -0.062(6) 0.000(5)
C22 0.0246(7) 0.0344(8) 0.0387(9) 0.0054(7) -0.0127(7) -0.0080(6)
C23 0.0267(8) 0.0489(10) 0.0449(10) 0.0126(8) -0.0166(7) -0.0142(7)
C24 0.0297(9) 0.0687(14) 0.0500(12) 0.0063(10) -0.0116(8) -0.0131(9)
C25 0.0347(11) 0.107(2) 0.0558(14) 0.0127(14) -0.0079(10) -0.0253(12)
C26 0.0419(12) 0.109(2) 0.0715(17) 0.0356(15) -0.0205(12) -0.0414(14)
C27 0.0584(14) 0.0671(15) 0.0889(19) 0.0298(14) -0.0365(14) -0.0391(12)
C28 0.0385(10) 0.0524(12) 0.0681(14) 0.0142(10) -0.0226(10) -0.0220(9)
C29 0.0369(9) 0.0594(12) 0.0486(11) 0.0111(9) -0.0270(8) -0.0187(9)
C30 0.0629(14) 0.104(2) 0.0492(13) 0.0148(13) -0.0360(12) -0.0335(14)
C31 0.0433(11) 0.0628(14) 0.0782(16) 0.0179(12) -0.0386(11) -0.0086(10)
C32 0.0605(14) 0.0754(16) 0.0719(16) 0.0143(12) -0.0440(12) -0.0343(12)
C33 0.0271(7) 0.0293(7) 0.0296(8) 0.0014(6) -0.0098(6) -0.0096(6)
C34 0.0276(8) 0.0319(8) 0.0370(9) 0.0027(7) -0.0104(7) -0.0089(6)
C35 0.0277(8) 0.0418(9) 0.0400(10) 0.0019(8) -0.0092(7) -0.0062(7)
C36 0.0306(8) 0.0559(11) 0.0325(9) 0.0034(8) -0.0071(7) -0.0136(8)
C37 0.0415(10) 0.0472(10) 0.0357(10) 0.0131(8) -0.0097(8) -0.0172(8)
C38 0.0350(8) 0.0326(8) 0.0320(8) 0.0044(7) -0.0129(7) -0.0101(7)
C39 0.0259(8) 0.0300(8) 0.0546(11) 0.0086(8) -0.0046(7) -0.0047(6)
C40 0.0393(11) 0.0355(10) 0.0958(19) 0.0001(11) -0.0168(11) -0.0107(8)
C41 0.0475(11) 0.0426(11) 0.0509(12) 0.0135(9) -0.0129(9) -0.0040(9)
C42 0.0320(9) 0.0806(16) 0.0376(11) 0.0108(10) -0.0064(8) -0.0116(10)
C43 0.0455(13) 0.126(3) 0.0503(14) -0.0215(15) -0.0030(11) -0.0058(14)
C44 0.0511(14) 0.109(2) 0.0656(17) 0.0219(15) -0.0028(12) -0.0365(15)
C45 0.0475(10) 0.0300(8) 0.0379(10) 0.0107(7) -0.0147(8) -0.0086(7)
C46 0.0812(18) 0.0700(16) 0.0505(14) 0.0081(12) -0.0330(13) 0.0109(13)
C47 0.0724(16) 0.0376(11) 0.093(2) 0.0021(12) -0.0227(14) -0.0198(11)
C48 0.0304(8) 0.0270(7) 0.0328(8) 0.0009(6) -0.0084(6) -0.0062(6)
C49 0.0383(9) 0.0314(8) 0.0467(11) -0.0023(7) -0.0152(8) -0.0029(7)
C50 0.0502(11) 0.0297(9) 0.0562(12) -0.0049(8) -0.0194(9) 0.0007(8)
C51 0.0557(12) 0.0349(9) 0.0503(12) -0.0066(8) -0.0177(9) -0.0101(9)
C52 0.0467(10) 0.0419(10) 0.0444(11) -0.0047(8) -0.0198(8) -0.0108(8)
C53 0.0345(8) 0.0324(8) 0.0317(8) 0.0014(7) -0.0105(7) -0.0083(7)
C54 0.0448(11) 0.0354(10) 0.0766(15) -0.0097(10) -0.0324(11) 0.0064(8)
C55 0.0777(17) 0.0555(14) 0.0843(19) -0.0023(13) -0.0509(15) 0.0084(12)
C56 0.0414(12) 0.0540(13) 0.109(2) -0.0106(14) -0.0275(13) 0.0037(10)
C57 0.080(2) 0.0361(16) 0.059(3) -0.0138(17) -0.0385(18) -0.0081(15)
C58 0.163(6) 0.046(2) 0.095(3) -0.001(2) -0.056(3) -0.036(3)
C59 0.094(3) 0.074(3) 0.073(3) -0.037(2) -0.025(2) -0.011(3)
C57' 0.090(5) 0.063(5) 0.074(7) -0.027(5) -0.028(5) -0.019(4)
C58' 0.109(7) 0.042(5) 0.105(7) -0.012(5) -0.032(6) -0.034(5)
C59' 0.101(6) 0.074(8) 0.117(9) -0.056(7) -0.032(7) -0.005(6)
C60 0.0332(8) 0.0378(9) 0.0382(9) -0.0010(7) -0.0157(7) -0.0077(7)
C61 0.0350(10) 0.0582(13) 0.0574(13) 0.0008(10) -0.0118(9) -0.0110(9)
C62 0.0465(11) 0.0541(12) 0.0461(11) 0.0076(9) -0.0226(9) -0.0087(9)
C63 0.253(8) 0.245(8) 0.282(9) -0.003(7) -0.077(6) -0.082(7)
C64 0.249(7) 0.224(6) 0.255(7) -0.009(6) -0.088(5) -0.075(6)
C65 0.244(7) 0.220(6) 0.252(7) -0.003(5) -0.094(5) -0.077(5)
C66 0.245(7) 0.219(6) 0.250(7) -0.010(5) -0.086(5) -0.081(6)
C67 0.267(8) 0.249(8) 0.275(8) -0.003(7) -0.090(6) -0.077(7)

loop_
_atom_type_symbol
_atom_type_description
_atom_type_scat_dispersion_real
_atom_type_scat_dispersion_imag
_atom_type_scat_source
C C 0.0033 0.0016 'International Tables Vol C Tables 4.2.6.8 and 6.1.1.4'
H H 0.0000 0.0000 'International Tables Vol C Tables 4.2.6.8 and 6.1.1.4'
N N 0.0061 0.0033 'International Tables Vol C Tables 4.2.6.8 and 6.1.1.4'
O O 0.0106 0.0060 'International Tables Vol C Tables 4.2.6.8 and 6.1.1.4'
Sn Sn -0.6537 1.4246 'International Tables Vol C Tables 4.2.6.8 and 6.1.1.4'

loop_
_geom_angle_atom_site_label_1
_geom_angle_atom_site_label_2
_geom_angle_atom_site_label_3
_geom_angle
O1 Sn1 C33 104.31(5)
O1 Sn1 C48 111.95(6)
C33 Sn1 C48 108.20(6)
O1 Sn1 C1 84.25(5)
C33 Sn1 C1 132.89(6)
C48 Sn1 C1 111.03(6)
O1 N1 C22 103.83(12)
O1 N1 C29 102.76(12)
C22 N1 C29 119.35(14)
N1 O1 Sn1 109.58(8)
C2 C1 C9 102.54(13)
C2 C1 C22 116.74(13)
C9 C1 C22 114.84(13)
C2 C1 Sn1 115.52(10)
C9 C1 Sn1 110.59(10)
C22 C1 Sn1 97.11(9)
C7 C2 C3 120.35(15)
C7 C2 C1 109.99(14)
C3 C2 C1 129.58(15)
C4 C3 C2 119.84(16)
C3 C4 C5 118.50(16)
C3 C4 C14 122.07(17)
C5 C4 C14 119.33(17)
C6 C5 C4 122.31(17)
C5 C6 C7 118.62(17)
C6 C7 C2 120.27(16)
C6 C7 C8 130.47(16)
C2 C7 C8 109.07(14)
C13 C8 C9 119.88(16)
C13 C8 C7 131.89(16)
C9 C8 C7 108.11(14)
C10 C9 C8 120.11(16)
C10 C9 C1 129.78(15)
C8 C9 C1 110.08(14)
C9 C10 C11 120.42(17)
C12 C11 C10 118.39(16)
C12 C11 C18 120.81(18)
C10 C11 C18 120.79(18)
C13 C12 C11 121.94(18)
C8 C13 C12 119.22(17)
C17 C14 C16 109.1(2)
C17 C14 C4 112.45(17)
C16 C14 C4 107.27(19)
C17 C14 C15 109.1(2)
C16 C14 C15 108.9(2)
C4 C14 C15 109.97(17)
C19 C18 C20 109.1(5)
C19 C18 C19' 41.7(5)
C20 C18 C19' 137.5(5)
C19 C18 C21' 141.7(5)
C20 C18 C21' 69.3(6)
C19' C18 C21' 112.8(7)
C19 C18 C11 108.1(3)
C20 C18 C11 110.8(2)
C19' C18 C11 108.5(4)
C21' C18 C11 107.8(4)
C19 C18 C20' 68.1(6)
C20 C18 C20' 43.4(4)
C19' C18 C20' 106.6(6)
C21' C18 C20' 110.1(7)
C11 C18 C20' 111.1(3)
C19 C18 C21 107.1(5)
C20 C18 C21 108.4(4)
C19' C18 C21 69.0(6)
C21' C18 C21 45.1(5)
C11 C18 C21 113.1(3)
C20' C18 C21 134.4(4)
N1 C22 C23 118.15(14)
N1 C22 C1 106.43(13)
C23 C22 C1 110.90(13)
C24 C23 C28 118.57(18)
C24 C23 C22 117.19(17)
C28 C23 C22 124.16(17)
C23 C24 C25 120.9(2)
C26 C25 C24 120.1(2)
C25 C26 C27 119.9(2)
C26 C27 C28 121.1(2)
C23 C28 C27 119.4(2)
N1 C29 C31 114.15(16)
N1 C29 C30 105.45(16)
C31 C29 C30 110.8(2)
N1 C29 C32 109.66(17)
C31 C29 C32 109.17(18)
C30 C29 C32 107.39(19)
C34 C33 C38 119.59(15)
C34 C33 Sn1 124.69(12)
C38 C33 Sn1 115.66(12)
C35 C34 C33 118.93(15)
C35 C34 C39 117.80(15)
C33 C34 C39 123.27(14)
C36 C35 C34 122.41(17)
C35 C36 C37 118.01(16)
C35 C36 C42 119.37(18)
C37 C36 C42 122.55(18)
C36 C37 C38 121.89(17)
C37 C38 C33 119.16(16)
C37 C38 C45 118.04(15)
C33 C38 C45 122.79(15)
C34 C39 C40 111.08(18)
C34 C39 C41 112.50(15)
C40 C39 C41 110.24(16)
C43 C42 C44 111.7(2)
C43 C42 C36 109.98(18)
C44 C42 C36 113.3(2)
C46 C45 C47 112.9(2)
C46 C45 C38 112.00(17)
C47 C45 C38 110.65(17)
C53 C48 C49 118.86(15)
C53 C48 Sn1 115.77(11)
C49 C48 Sn1 125.28(12)
C50 C49 C48 118.89(17)
C50 C49 C54 118.01(17)
C48 C49 C54 123.09(16)
C51 C50 C49 122.84(18)
C52 C51 C50 117.68(17)
C52 C51 C57' 126.4(10)
C50 C51 C57' 115.5(10)
C52 C51 C57 119.2(3)
C50 C51 C57 123.1(3)
C57' C51 C57 10.4(12)
C51 C52 C53 122.05(18)
C52 C53 C48 119.67(16)
C52 C53 C60 117.25(16)
C48 C53 C60 123.08(14)
C49 C54 C56 110.4(2)
C49 C54 C55 112.24(19)
C56 C54 C55 110.50(19)
C59 C57 C58 111.1(5)
C59 C57 C51 110.4(5)
C58 C57 C51 107.7(4)
C51 C57' C59' 121.0(13)
C51 C57' C58' 118.8(12)
C59' C57' C58' 117.7(16)
C53 C60 C61 111.28(15)
C53 C60 C62 112.57(15)
C61 C60 C62 111.46(16)
C65 C64 C63 118(2)
C66 C65 C64 124(3)
C65 C66 C67 105.1(18)

loop_
_geom_bond_atom_site_label_1
_geom_bond_atom_site_label_2
_geom_bond_distance
Sn1 O1 2.0152(11)
Sn1 C33 2.1600(15)
Sn1 C48 2.1856(16)
Sn1 C1 2.2016(15)
N1 O1 1.4840(17)
N1 C22 1.491(2)
N1 C29 1.506(2)
C1 C2 1.511(2)
C1 C9 1.513(2)
C1 C22 1.568(2)
C2 C7 1.399(2)
C2 C3 1.399(2)
C3 C4 1.397(2)
C4 C5 1.403(3)
C4 C14 1.543(3)
C5 C6 1.384(3)
C6 C7 1.395(2)
C7 C8 1.464(2)
C8 C13 1.388(2)
C8 C9 1.408(2)
C9 C10 1.392(2)
C10 C11 1.400(3)
C11 C12 1.396(3)
C11 C18 1.537(3)
C12 C13 1.391(3)
C14 C17 1.528(4)
C14 C16 1.541(3)
C14 C15 1.545(3)
C18 C19 1.512(6)
C18 C20 1.512(5)
C18 C19' 1.514(8)
C18 C21' 1.525(9)
C18 C20' 1.541(8)
C18 C21 1.546(6)
C22 C23 1.527(2)
C23 C24 1.389(3)
C23 C28 1.394(3)
C24 C25 1.395(3)
C25 C26 1.359(4)
C26 C27 1.373(4)
C27 C28 1.399(3)
C29 C31 1.526(3)
C29 C30 1.533(3)
C29 C32 1.537(3)
C33 C34 1.404(2)
C33 C38 1.407(2)
C34 C35 1.399(2)
C34 C39 1.522(2)
C35 C36 1.382(3)
C36 C37 1.386(3)
C36 C42 1.528(3)
C37 C38 1.402(2)
C38 C45 1.530(2)
C39 C40 1.527(3)
C39 C41 1.535(3)
C42 C43 1.520(3)
C42 C44 1.525(4)
C45 C46 1.524(3)
C45 C47 1.527(3)
C48 C53 1.407(2)
C48 C49 1.414(2)
C49 C50 1.398(3)
C49 C54 1.526(3)
C50 C51 1.384(3)
C51 C52 1.381(3)
C51 C57' 1.40(2)
C51 C57 1.570(7)
C52 C53 1.402(2)
C53 C60 1.524(2)
C54 C56 1.526(3)
C54 C55 1.531(3)
C57 C59 1.506(6)
C57 C58 1.534(7)
C57' C59' 1.468(15)
C57' C58' 1.508(16)
C60 C61 1.531(3)
C60 C62 1.532(3)
C63 C64 1.423(17)
C64 C65 1.419(16)
C65 C66 1.359(15)
C66 C67 1.376(15)
